data_4323604
loop_
_publ_author_name
'Hitoshi Miyasaka'
'Shingo Okamura'
'Toshio Nakashima'
'Naohide Matsumoto'

_publ_section_title
;
 Copper(II) Complexes of
 N,N'-Bis((2-substituted-imidazol-4-yl)methylene)-3,3'-diaminodi-
 propylamine (2-Substituent = H, Me): \D and \L Enantiomorphs of the
 Protonated Complex and Helical Structure of the Deprotonated Complex
 Formed by Hydrogen Bonds
;
_journal_name_full 'Inorganic Chemistry'
_journal_page_first 4329
_journal_page_last 4335
_journal_paper_doi 10.1021/ic970425v
_journal_volume 36
_journal_year 1997
_chemical_formula_sum 'C16 H24 Cl Cu N7 O4'
_chemical_formula_weight 477.41
_space_group_IT_number 61
_symmetry_cell_setting orthorhombic
_symmetry_Int_Tables_number 61
_symmetry_space_group_name_Hall '-P 2ac 2ab'
_symmetry_space_group_name_H-M 'P b c a'
_audit_creation_date 'Sun Mar 16 21:57:24 1997'
_audit_creation_method 'from TEXRAY.INF file'
_cell_angle_alpha 90
_cell_angle_beta 90
_cell_angle_gamma 90
_cell_formula_units_Z 8.00
_cell_length_a 16.554(4)
_cell_length_b 20.609(4)
_cell_length_c 12.423(3)
_cell_measurement_reflns_used 25
_cell_measurement_temperature 20.0
_cell_measurement_theta_max 29.93
_cell_measurement_theta_min 27.61
_cell_volume 4238.2(17)
_computing_cell_refinement 'MSC/AFC Diffractometer Control'
_computing_data_collection 'MSC/AFC Diffractometer Control'
_computing_data_reduction 'teXsan: PROCESS (MSC)'
_computing_publication_material 'teXsan: FINISH (MSC)'
_computing_structure_refinement 'teXsan: LS (MSC)'
_computing_structure_solution SHELXS86
_diffrn_ambient_temperature 20.0
_diffrn_measurement_device AFC7R
_diffrn_measurement_method 'omega/2-theta scans'
_diffrn_radiation_monochromator graphite
_diffrn_radiation_source 'X-ray tube'
_diffrn_radiation_type MoKalpha
_diffrn_radiation_wavelength 0.7107
_diffrn_reflns_av_R_equivalents 0.00
_diffrn_reflns_limit_h_max 19
_diffrn_reflns_limit_h_min 0
_diffrn_reflns_limit_k_max 20
_diffrn_reflns_limit_k_min 0
_diffrn_reflns_limit_l_max 0
_diffrn_reflns_limit_l_min 0
_diffrn_reflns_theta_max 25.0008
_diffrn_standards_decay_% -0.81
_diffrn_standards_interval_count 150
_diffrn_standards_number 3
_exptl_absorpt_coefficient_mu 1.1937
_exptl_absorpt_correction_T_max 1.000
_exptl_absorpt_correction_T_min 0.958
_exptl_absorpt_correction_type empirical
_exptl_crystal_colour Green
_exptl_crystal_density_diffrn 1.496
_exptl_crystal_description prismatic
_exptl_crystal_size_max 0.300
_exptl_crystal_size_mid 0.200
_exptl_crystal_size_min 0.200
_refine_diff_density_max 0.30680
_refine_diff_density_min -0.36640
_refine_ls_extinction_coef 0.41026
_refine_ls_extinction_method Zachariasen_type_2_Gaussian_isotropic
_refine_ls_goodness_of_fit_obs 2.620
_refine_ls_matrix_type full
_refine_ls_number_parameters 263
_refine_ls_number_reflns 2715
_refine_ls_number_restraints 0
_refine_ls_R_factor_obs 0.0390
_refine_ls_shift/esd_max 0.0090
_refine_ls_structure_factor_coef F
_refine_ls_weighting_scheme sigma
_refine_ls_wR_factor_obs 0.0300
_reflns_number_observed 2715
_reflns_number_total 4201
_cod_data_source_file ic970425v_4.cif
_cod_data_source_block '[Cu(HL2)]ClO4(2'a)'
_cod_original_cell_volume 4238(1)
_cod_original_sg_symbol_H-M 'P b c a '
_cod_original_formula_sum C16H24O4N7ClCu
_cod_database_code 4323604

loop_
_symmetry_equiv_pos_as_xyz
'   +x,   +y,   +z'
'1/2+x,1/2-y,   -z'
'   -x,1/2+y,1/2-z'
'1/2-x,   -y,1/2+z'
'   -x,   -y,   -z'
'1/2-x,1/2+y,   +z'
'   +x,1/2-y,1/2+z'
'1/2+x,   +y,1/2-z'

loop_
_atom_site_aniso_label
_atom_site_aniso_U_11
_atom_site_aniso_U_22
_atom_site_aniso_U_33
_atom_site_aniso_U_12
_atom_site_aniso_U_13
_atom_site_aniso_U_23
Cu 0.0486(3) 0.0423(3) 0.0428(3) 0.0014(2) 0.0037(3) 0.0051(3)
Cl 0.0543(7) 0.105(1) 0.0602(8) 0.0169(7) -0.0025(6) 0.0032(8)
O1 0.234(5) 0.155(4) 0.078(3) 0.137(4) -0.006(3) 0.013(3)
O2 0.089(3) 0.161(4) 0.065(2) 0.003(3) -0.004(2) -0.023(2)
O3 0.068(2) 0.067(2) 0.109(3) 0.019(2) -0.005(2) -0.014(2)
O4 0.064(3) 0.306(6) 0.157(4) -0.055(3) 0.008(3) 0.003(5)
N1 0.042(2) 0.048(2) 0.040(2) 0.007(2) 0.002(2) 0.005(2)
N2 0.048(2) 0.065(2) 0.058(2) -0.005(2) -0.013(2) 0.015(2)
N3 0.050(2) 0.037(2) 0.054(2) 0.005(2) 0.003(2) 0.005(2)
N4 0.050(2) 0.054(2) 0.056(2) -0.009(2) -0.003(2) 0.016(2)
N5 0.057(2) 0.054(2) 0.041(2) 0.002(2) 0.005(2) -0.004(2)
N6 0.046(2) 0.059(2) 0.058(2) -0.012(2) 0.004(2) 0.010(2)
N7 0.040(2) 0.043(2) 0.045(2) -0.002(2) 0.003(2) 0.006(2)
C1 0.072(3) 0.095(4) 0.064(3) 0.034(3) 0.015(3) 0.009(3)
C2 0.048(3) 0.059(3) 0.050(3) 0.005(2) 0.005(2) 0.010(2)
C3 0.069(3) 0.051(3) 0.057(3) -0.006(2) -0.017(3) 0.005(2)
C4 0.054(3) 0.045(3) 0.047(2) -0.004(2) -0.002(2) 0.002(2)
C5 0.066(3) 0.043(3) 0.050(3) 0.001(2) 0.007(2) -0.004(2)
C6 0.057(3) 0.046(3) 0.091(4) 0.013(2) 0.012(3) 0.007(3)
C7 0.049(3) 0.051(3) 0.111(4) 0.010(2) 0.004(3) 0.030(3)
C8 0.057(3) 0.072(3) 0.085(4) 0.001(3) -0.010(3) 0.036(3)
C9 0.116(5) 0.085(4) 0.047(3) -0.018(4) 0.000(3) 0.019(3)
C10 0.081(4) 0.094(4) 0.047(3) -0.017(3) 0.018(3) -0.007(3)
C11 0.082(3) 0.069(3) 0.048(3) -0.007(3) 0.013(3) -0.013(2)
C12 0.054(3) 0.048(3) 0.052(3) -0.002(2) -0.008(2) -0.007(2)
C13 0.045(2) 0.045(3) 0.048(3) -0.003(2) -0.003(2) 0.002(2)
C14 0.059(3) 0.042(3) 0.066(3) -0.009(2) -0.006(2) 0.002(2)
C15 0.037(2) 0.058(3) 0.046(3) -0.001(2) -0.002(2) 0.009(2)
C16 0.068(3) 0.056(3) 0.061(3) 0.000(2) 0.022(2) 0.008(2)

loop_
_atom_site_label
_atom_site_fract_x
_atom_site_fract_y
_atom_site_fract_z
_atom_site_U_iso_or_equiv
_atom_site_thermal_displace_type
_atom_site_calc_flag
_atom_site_calc_attached_atom
Cu 0.36383(3) 0.14455(2) 0.24269(4) 0.0446 Uij ? ?
Cl 0.84399(7) 0.47473(7) 0.22872(10) 0.0733 Uij ? ?
O1 0.8198(3) 0.5232(2) 0.1584(3) 0.1558 Uij ? ?
O2 0.8815(2) 0.5009(2) 0.3212(3) 0.1049 Uij ? ?
O3 0.8979(2) 0.4333(1) 0.1736(3) 0.0812 Uij ? ?
O4 0.7757(2) 0.4394(2) 0.2612(4) 0.1758 Uij ? ?
N1 0.2490(2) 0.1541(1) 0.1503(2) 0.0433 Uij ? ?
N2 0.1477(2) 0.1683(2) 0.0385(3) 0.0572 Uij ? ?
N3 0.3751(2) 0.0712(1) 0.1412(3) 0.0469 Uij ? ?
N4 0.3524(2) 0.0775(2) 0.3615(3) 0.0532 Uij ? ?
N5 0.3484(2) 0.2203(2) 0.3404(3) 0.0505 Uij ? ?
N6 0.5162(2) 0.2774(2) 0.0735(3) 0.0542 Uij ? ?
N7 0.4391(2) 0.2068(1) 0.1656(2) 0.0428 Uij ? ?
C1 0.1493(3) 0.2388(2) 0.2026(3) 0.0770 Uij ? ?
C2 0.1829(2) 0.1872(2) 0.1315(3) 0.0521 Uij ? ?
C3 0.1943(3) 0.1203(2) -0.0047(3) 0.0590 Uij ? ?
C4 0.2561(3) 0.1108(2) 0.0654(3) 0.0487 Uij ? ?
C5 0.3221(3) 0.0647(2) 0.0682(3) 0.0529 Uij ? ?
C6 0.4362(3) 0.0214(2) 0.1588(4) 0.0644 Uij ? ?
C7 0.4207(2) -0.0130(2) 0.2653(4) 0.0704 Uij ? ?
C8 0.4201(3) 0.0307(2) 0.3614(4) 0.0711 Uij ? ?
C9 0.3376(3) 0.1047(2) 0.4709(4) 0.0825 Uij ? ?
C10 0.2717(3) 0.1555(3) 0.4698(3) 0.0743 Uij ? ?
C11 0.3014(3) 0.2210(2) 0.4412(3) 0.0663 Uij ? ?
C12 0.3820(2) 0.2728(2) 0.3051(3) 0.0514 Uij ? ?
C13 0.4312(2) 0.2680(2) 0.2113(3) 0.0460 Uij ? ?
C14 0.4782(3) 0.3100(2) 0.1544(4) 0.0559 Uij ? ?
C15 0.4908(2) 0.2157(2) 0.0844(3) 0.0470 Uij ? ?
C16 0.5196(3) 0.1632(2) 0.0136(3) 0.0617 Uij ? ?
H1 0.1551 0.2183 0.2855 0.0629 Uij ? ?
H2 0.1752 0.2842 0.1828 0.0629 Uij ? ?
H3 0.0863 0.2339 0.1967 0.0629 Uij ? ?
H4 0.0923 0.1876 0.0009 0.0629 Uij ? ?
H5 0.1811 0.0928 -0.0774 0.0629 Uij ? ?
H6 0.3229 0.0248 0.0001 0.0629 Uij ? ?
H7 0.4382 -0.0128 0.0977 0.0629 Uij ? ?
H8 0.4952 0.0462 0.1583 0.0629 Uij ? ?
H9 0.4684 -0.0449 0.2750 0.0629 Uij ? ?
H10 0.3676 -0.0391 0.2513 0.0629 Uij ? ?
H11 0.4216 0.0091 0.4287 0.0629 Uij ? ?
H12 0.4744 0.0587 0.3590 0.0629 Uij ? ?
H13 0.3035 0.0534 0.3506 0.0629 Uij ? ?
H14 0.3184 0.0653 0.5168 0.0629 Uij ? ?
H15 0.3943 0.1236 0.4852 0.0629 Uij ? ?
H16 0.2550 0.1539 0.5472 0.0629 Uij ? ?
H17 0.2257 0.1402 0.4206 0.0629 Uij ? ?
H18 0.2547 0.2571 0.4195 0.0629 Uij ? ?
H19 0.3270 0.2474 0.5013 0.0629 Uij ? ?
H20 0.3753 0.3207 0.3596 0.0629 Uij ? ?
H21 0.4807 0.3631 0.1702 0.0629 Uij ? ?
H22 0.5430 0.1826 -0.0530 0.0629 Uij ? ?
H23 0.4787 0.1224 -0.0024 0.0629 Uij ? ?
H24 0.5496 0.1251 0.0614 0.0629 Uij ? ?

loop_
_atom_type_symbol
_atom_type_oxidation_number
_atom_type_number_in_cell
_atom_type_scat_dispersion_real
_atom_type_scat_dispersion_imag
_atom_type_scat_source
C 0 128 0.003 0.002 'International Tables'
H 0 192 0.000 0.000 'International Tables'
O 0 32 0.011 0.006 'International Tables'
N 0 56 0.006 0.003 'International Tables'
Cl 0 8 0.148 0.159 'International Tables'
Cu 0 8 0.320 1.265 'International Tables'

loop_
_geom_angle_atom_site_label_1
_geom_angle_atom_site_label_2
_geom_angle_atom_site_label_3
_geom_angle
_geom_angle_site_symmetry_1
_geom_angle_site_symmetry_2
_geom_angle_site_symmetry_3
_geom_angle_publ_flag
N(1) Cu N(3) 79.6(1) ? ? ? yes
N(1) Cu N(4) 110.8(1) ? ? ? yes
N(1) Cu N(5) 97.8(1) ? ? ? yes
N(1) Cu N(7) 103.0(1) ? ? ? yes
N(3) Cu N(4) 87.3(1) ? ? ? yes
N(3) Cu N(5) 177.2(1) ? ? ? yes
N(3) Cu N(7) 97.2(1) ? ? ? yes
N(4) Cu N(5) 94.5(1) ? ? ? yes
N(4) Cu N(7) 146.2(1) ? ? ? yes
N(5) Cu N(7) 82.6(1) ? ? ? yes
O(1) Cl O(2) 111.4(3) ? ? ? yes
O(1) Cl O(3) 108.3(2) ? ? ? yes
O(1) Cl O(4) 108.8(3) ? ? ? yes
O(2) Cl O(3) 110.4(2) ? ? ? yes
O(2) Cl O(4) 108.5(2) ? ? ? yes
O(3) Cl O(4) 109.5(3) ? ? ? yes
Cu N(1) C(2) 148.1(3) ? ? ? yes
Cu N(1) C(4) 105.3(2) ? ? ? yes
C(2) N(1) C(4) 105.7(3) ? ? ? yes
C(2) N(2) C(3) 107.6(3) ? ? ? yes
Cu N(3) C(5) 118.1(3) ? ? ? yes
Cu N(3) C(6) 120.5(3) ? ? ? yes
C(5) N(3) C(6) 120.9(4) ? ? ? yes
Cu N(4) C(8) 111.8(3) ? ? ? yes
Cu N(4) C(9) 115.0(3) ? ? ? yes
C(8) N(4) C(9) 111.8(4) ? ? ? yes
Cu N(5) C(11) 126.4(3) ? ? ? yes
Cu N(5) C(12) 113.2(3) ? ? ? yes
C(11) N(5) C(12) 120.4(3) ? ? ? yes
C(14) N(6) C(15) 104.2(3) ? ? ? yes
Cu N(7) C(13) 108.9(2) ? ? ? yes
Cu N(7) C(15) 146.8(3) ? ? ? yes
C(13) N(7) C(15) 104.1(3) ? ? ? yes
N(1) C(2) N(2) 111.1(4) ? ? ? yes
N(1) C(2) C(1) 125.4(4) ? ? ? yes
N(2) C(2) C(1) 123.5(4) ? ? ? yes
N(2) C(3) C(4) 106.1(4) ? ? ? yes
N(1) C(4) C(3) 109.4(4) ? ? ? yes
N(1) C(4) C(5) 117.9(4) ? ? ? yes
C(3) C(4) C(5) 132.7(4) ? ? ? yes
N(3) C(5) C(4) 118.0(4) ? ? ? yes
N(3) C(6) C(7) 110.0(3) ? ? ? yes
C(6) C(7) C(8) 114.4(3) ? ? ? yes
N(4) C(8) C(7) 113.5(4) ? ? ? yes
N(4) C(9) C(10) 111.8(4) ? ? ? yes
C(9) C(10) C(11) 113.2(4) ? ? ? yes
N(5) C(11) C(10) 111.7(4) ? ? ? yes
N(5) C(12) C(13) 117.7(4) ? ? ? yes
N(7) C(13) C(12) 116.7(4) ? ? ? yes
N(7) C(13) C(14) 108.2(4) ? ? ? yes
C(12) C(13) C(14) 135.0(4) ? ? ? yes
N(6) C(14) C(13) 109.5(4) ? ? ? yes
N(6) C(15) N(7) 113.9(4) ? ? ? yes
N(6) C(15) C(16) 122.2(4) ? ? ? yes
N(7) C(15) C(16) 123.9(4) ? ? ? yes

loop_
_geom_bond_atom_site_label_1
_geom_bond_atom_site_label_2
_geom_bond_distance
_geom_bond_site_symmetry_1
_geom_bond_site_symmetry_2
_geom_bond_publ_flag
Cu N(1) 2.229(3) ? ? yes
Cu N(3) 1.977(3) ? ? yes
Cu N(4) 2.030(3) ? ? yes
Cu N(5) 1.994(3) ? ? yes
Cu N(7) 2.028(3) ? ? yes
Cl O(1) 1.387(3) ? ? yes
Cl O(2) 1.412(3) ? ? yes
Cl O(3) 1.412(3) ? ? yes
Cl O(4) 1.405(4) ? ? yes
N(1) C(2) 1.311(4) ? ? yes
N(1) C(4) 1.386(4) ? ? yes
N(2) C(2) 1.352(5) ? ? yes
N(2) C(3) 1.364(5) ? ? yes
N(3) C(5) 1.268(5) ? ? yes
N(3) C(6) 1.457(5) ? ? yes
N(4) C(8) 1.480(5) ? ? yes
N(4) C(9) 1.490(5) ? ? yes
N(5) C(11) 1.475(5) ? ? yes
N(5) C(12) 1.293(4) ? ? yes
N(6) C(14) 1.362(5) ? ? yes
N(6) C(15) 1.347(4) ? ? yes
N(7) C(13) 1.389(4) ? ? yes
N(7) C(15) 1.336(4) ? ? yes
C(1) C(2) 1.489(5) ? ? yes
C(3) C(4) 1.358(5) ? ? yes
C(4) C(5) 1.448(5) ? ? yes
C(6) C(7) 1.523(6) ? ? yes
C(7) C(8) 1.496(6) ? ? yes
C(9) C(10) 1.512(6) ? ? yes
C(10) C(11) 1.480(6) ? ? yes
C(12) C(13) 1.426(5) ? ? yes
C(13) C(14) 1.360(5) ? ? yes
C(15) C(16) 1.474(5) ? ? yes
